data_2219594
loop_
_publ_author_name
'Liu, Wei-jia'
'Yuan, Hua-Jie'
'Chen, Lei'
'Hai, Li'
'Wu, Yong'

_publ_section_title
;
 1-Methyl-3-(3-oxocyclohex-1-enyl)azepan-2-one
;
_journal_coeditor_code HB2790
_journal_issue 10
_journal_name_full 'Acta Crystallographica Section E'
_journal_page_first o1935
_journal_paper_doi 10.1107/S160053680802895X
_journal_volume 64
_journal_year 2008
_chemical_formula_iupac 'C13 H19 N O2'
_chemical_formula_moiety 'C13 H19 N O2'
_chemical_formula_sum 'C13 H19 N O2'
_chemical_formula_weight 221.29
_chemical_name_systematic
;
1-Methyl-3-(3-oxocyclohex-1-enyl)azepan-2-one
;
_space_group_IT_number 14
_symmetry_cell_setting monoclinic
_symmetry_space_group_name_Hall '-P 2ybc'
_symmetry_space_group_name_H-M 'P 1 21/c 1'
_atom_sites_solution_hydrogens geom
_atom_sites_solution_primary direct
_atom_sites_solution_secondary difmap
_audit_creation_method SHELXL97
_cell_angle_alpha 90.00
_cell_angle_beta 95.33(3)
_cell_angle_gamma 90.00
_cell_formula_units_Z 4
_cell_length_a 9.450(4)
_cell_length_b 10.665(3)
_cell_length_c 11.963(4)
_cell_measurement_reflns_used 20
_cell_measurement_temperature 294(2)
_cell_measurement_theta_max 7.33
_cell_measurement_theta_min 4.22
_cell_volume 1200.5(7)
_computing_cell_refinement 'DIFRAC (Gabe & White, 1993)'
_computing_data_collection 'DIFRAC (Gabe & White, 1993)'
_computing_data_reduction 'NRCVAX (Gabe <i>et al.</i>, 1989)'
_computing_molecular_graphics 'ORTEP-3 (Farrugia, 1997)'
_computing_publication_material 'SHELXL97 (Sheldrick, 2008)'
_computing_structure_refinement 'SHELXL97 (Sheldrick, 2008)'
_computing_structure_solution 'SHELXS97 (Sheldrick, 2008)'
_diffrn_ambient_temperature 294(2)
_diffrn_measured_fraction_theta_full 0.975
_diffrn_measured_fraction_theta_max 0.975
_diffrn_measurement_device_type 'Enraf--Nonius CAD-4'
_diffrn_measurement_method \w/2\q
_diffrn_radiation_monochromator graphite
_diffrn_radiation_source 'fine-focus sealed tube'
_diffrn_radiation_type MoK\a
_diffrn_radiation_wavelength 0.71073
_diffrn_reflns_av_R_equivalents 0.0046
_diffrn_reflns_av_sigmaI/netI 0.0449
_diffrn_reflns_limit_h_max 11
_diffrn_reflns_limit_h_min -11
_diffrn_reflns_limit_k_max 12
_diffrn_reflns_limit_k_min 0
_diffrn_reflns_limit_l_max 14
_diffrn_reflns_limit_l_min -4
_diffrn_reflns_number 2361
_diffrn_reflns_theta_full 25.49
_diffrn_reflns_theta_max 25.49
_diffrn_reflns_theta_min 2.16
_diffrn_standards_decay_% 0.662
_diffrn_standards_interval_count 150
_diffrn_standards_number 3
_exptl_absorpt_coefficient_mu 0.082
_exptl_absorpt_correction_type none
_exptl_crystal_colour colourless
_exptl_crystal_density_diffrn 1.224
_exptl_crystal_density_method 'not measured'
_exptl_crystal_description block
_exptl_crystal_F_000 480
_exptl_crystal_size_max 0.46
_exptl_crystal_size_mid 0.44
_exptl_crystal_size_min 0.40
_refine_diff_density_max 0.342
_refine_diff_density_min -0.247
_refine_ls_extinction_method none
_refine_ls_goodness_of_fit_ref 1.063
_refine_ls_hydrogen_treatment constr
_refine_ls_matrix_type full
_refine_ls_number_parameters 146
_refine_ls_number_reflns 2198
_refine_ls_number_restraints 0
_refine_ls_restrained_S_all 1.063
_refine_ls_R_factor_all 0.1164
_refine_ls_R_factor_gt 0.0553
_refine_ls_shift/su_max 0.000
_refine_ls_shift/su_mean 0.000
_refine_ls_structure_factor_coef Fsqd
_refine_ls_weighting_details 'calc w = 1/[\s^2^(Fo^2^)+(0.0788P)^2^+0.1025P] where P=(Fo^2^+2Fc^2^)/3'
_refine_ls_weighting_scheme calc
_refine_ls_wR_factor_gt 0.1438
_refine_ls_wR_factor_ref 0.1629
_reflns_number_gt 1235
_reflns_number_total 2198
_reflns_threshold_expression I>2\s(I)
_cod_data_source_file hb2790.cif
_cod_data_source_block I
_cod_original_sg_symbol_H-M 'P 21/c'
_cod_database_code 2219594
_cod_database_fobs_code 2219594

loop_
_symmetry_equiv_pos_as_xyz
'x, y, z'
'-x, y+1/2, -z+1/2'
'-x, -y, -z'
'x, -y-1/2, z-1/2'

loop_
_atom_site_type_symbol
_atom_site_label
_atom_site_fract_x
_atom_site_fract_y
_atom_site_fract_z
_atom_site_U_iso_or_equiv
_atom_site_adp_type
_atom_site_calc_flag
_atom_site_refinement_flags
_atom_site_occupancy
O O1 0.95711(19) 0.09365(17) 0.84861(15) 0.0577(5) Uani d . 1
O O2 0.5608(2) 0.4437(2) 0.8362(2) 0.0810(7) Uani d . 1
N N1 0.8874(2) -0.0883(2) 0.76476(17) 0.0513(6) Uani d . 1
C C1 0.8668(3) 0.0106(2) 0.83106(19) 0.0419(6) Uani d . 1
C C2 0.7256(2) 0.0187(2) 0.88309(18) 0.0426(6) Uani d . 1
H H2 0.6495 0.0047 0.8230 0.051 Uiso calc R 1
C C3 0.7118(3) -0.0828(2) 0.9732(2) 0.0539(7) Uani d . 1
H H3A 0.8030 -0.0930 1.0165 0.065 Uiso calc R 1
H H3B 0.6442 -0.0546 1.0240 0.065 Uiso calc R 1
C C4 0.6637(3) -0.2092(3) 0.9246(2) 0.0638(8) Uani d . 1
H H4A 0.6529 -0.2664 0.9862 0.077 Uiso calc R 1
H H4B 0.5709 -0.1989 0.8837 0.077 Uiso calc R 1
C C5 0.7628(3) -0.2687(3) 0.8468(2) 0.0659(8) Uani d . 1
H H5A 0.8541 -0.2834 0.8887 0.079 Uiso calc R 1
H H5B 0.7243 -0.3495 0.8224 0.079 Uiso calc R 1
C C6 0.7860(3) -0.1915(3) 0.7444(2) 0.0608(8) Uani d . 1
H H6A 0.8194 -0.2463 0.6877 0.073 Uiso calc R 1
H H6B 0.6954 -0.1571 0.7142 0.073 Uiso calc R 1
C C7 1.0154(3) -0.0913(3) 0.7053(2) 0.0669(9) Uani d . 1
H H7A 0.9931 -0.0626 0.6297 0.100 Uiso calc R 1
H H7B 1.0509 -0.1756 0.7043 0.100 Uiso calc R 1
H H7C 1.0863 -0.0377 0.7428 0.100 Uiso calc R 1
C C8 0.7091(2) 0.1503(2) 0.9263(2) 0.0435(6) Uani d . 1
C C9 0.6343(3) 0.2358(2) 0.8651(2) 0.0477(7) Uani d . 1
H H9 0.5871 0.2107 0.7971 0.057 Uiso calc R 1
C C10 0.6223(3) 0.3659(3) 0.8985(2) 0.0553(7) Uani d . 1
C C11 0.6880(3) 0.4006(3) 1.0140(3) 0.0702(9) Uani d . 1
H H11A 0.7247 0.4854 1.0115 0.084 Uiso calc R 1
H H11B 0.6142 0.4004 1.0652 0.084 Uiso calc R 1
C C12 0.8034(4) 0.3173(3) 1.0592(3) 0.0766(10) Uani d . 1
H H12A 0.8193 0.3316 1.1395 0.092 Uiso calc R 1
H H12B 0.8895 0.3418 1.0266 0.092 Uiso calc R 1
C C13 0.7821(3) 0.1819(3) 1.0404(2) 0.0631(8) Uani d . 1
H H13A 0.7258 0.1490 1.0975 0.076 Uiso calc R 1
H H13B 0.8738 0.1404 1.0490 0.076 Uiso calc R 1

loop_
_atom_site_aniso_label
_atom_site_aniso_U_11
_atom_site_aniso_U_22
_atom_site_aniso_U_33
_atom_site_aniso_U_12
_atom_site_aniso_U_13
_atom_site_aniso_U_23
O1 0.0533(11) 0.0494(12) 0.0708(12) -0.0065(9) 0.0074(9) -0.0010(9)
O2 0.0766(15) 0.0520(14) 0.1098(18) 0.0121(11) -0.0160(13) 0.0039(12)
N1 0.0595(14) 0.0449(14) 0.0509(12) 0.0038(11) 0.0122(10) -0.0052(11)
C1 0.0468(14) 0.0371(14) 0.0404(13) 0.0028(12) -0.0037(11) 0.0059(12)
C2 0.0436(14) 0.0423(16) 0.0398(12) 0.0036(11) -0.0066(10) -0.0034(12)
C3 0.0548(16) 0.0517(18) 0.0549(16) -0.0035(13) 0.0043(13) 0.0060(13)
C4 0.0605(17) 0.0525(18) 0.0776(19) -0.0097(15) 0.0017(15) 0.0109(16)
C5 0.0652(18) 0.0398(16) 0.091(2) -0.0055(14) -0.0008(17) -0.0046(16)
C6 0.0668(18) 0.0487(17) 0.0656(17) 0.0024(14) -0.0002(14) -0.0200(15)
C7 0.080(2) 0.061(2) 0.0636(17) 0.0157(16) 0.0262(16) 0.0046(15)
C8 0.0421(13) 0.0441(16) 0.0440(13) 0.0013(12) 0.0018(11) -0.0048(12)
C9 0.0455(14) 0.0474(16) 0.0487(14) 0.0036(13) -0.0042(11) -0.0061(13)
C10 0.0407(14) 0.0518(18) 0.0734(19) 0.0042(14) 0.0057(13) -0.0026(16)
C11 0.075(2) 0.0511(19) 0.084(2) 0.0028(16) 0.0042(17) -0.0231(17)
C12 0.097(3) 0.067(2) 0.0618(19) -0.0014(19) -0.0136(17) -0.0134(17)
C13 0.0736(19) 0.062(2) 0.0505(16) 0.0072(16) -0.0119(14) -0.0152(14)

loop_
_atom_type_symbol
_atom_type_description
_atom_type_scat_dispersion_real
_atom_type_scat_dispersion_imag
_atom_type_scat_source
C C 0.0033 0.0016 'International Tables Vol C Tables 4.2.6.8 and 6.1.1.4'
H H 0.0000 0.0000 'International Tables Vol C Tables 4.2.6.8 and 6.1.1.4'
O O 0.0106 0.0060 'International Tables Vol C Tables 4.2.6.8 and 6.1.1.4'
N N 0.0061 0.0033 'International Tables Vol C Tables 4.2.6.8 and 6.1.1.4'

loop_
_geom_angle_atom_site_label_1
_geom_angle_atom_site_label_2
_geom_angle_atom_site_label_3
_geom_angle
C1 N1 C7 118.5(2)
C1 N1 C6 124.0(2)
C7 N1 C6 117.5(2)
O1 C1 N1 121.8(2)
O1 C1 C2 120.4(2)
N1 C1 C2 117.7(2)
C8 C2 C1 108.3(2)
C8 C2 C3 113.3(2)
C1 C2 C3 112.3(2)
C8 C2 H2 107.6
C1 C2 H2 107.6
C3 C2 H2 107.6
C4 C3 C2 113.4(2)
C4 C3 H3A 108.9
C2 C3 H3A 108.9
C4 C3 H3B 108.9
C2 C3 H3B 108.9
H3A C3 H3B 107.7
C5 C4 C3 115.1(2)
C5 C4 H4A 108.5
C3 C4 H4A 108.5
C5 C4 H4B 108.5
C3 C4 H4B 108.5
H4A C4 H4B 107.5
C6 C5 C4 114.4(2)
C6 C5 H5A 108.7
C4 C5 H5A 108.7
C6 C5 H5B 108.7
C4 C5 H5B 108.7
H5A C5 H5B 107.6
N1 C6 C5 114.6(2)
N1 C6 H6A 108.6
C5 C6 H6A 108.6
N1 C6 H6B 108.6
C5 C6 H6B 108.6
H6A C6 H6B 107.6
N1 C7 H7A 109.5
N1 C7 H7B 109.5
H7A C7 H7B 109.5
N1 C7 H7C 109.5
H7A C7 H7C 109.5
H7B C7 H7C 109.5
C9 C8 C2 121.0(2)
C9 C8 C13 121.3(2)
C2 C8 C13 117.6(2)
C8 C9 C10 123.7(2)
C8 C9 H9 118.1
C10 C9 H9 118.1
O2 C10 C9 121.7(3)
O2 C10 C11 121.5(3)
C9 C10 C11 116.8(2)
C12 C11 C10 114.6(2)
C12 C11 H11A 108.6
C10 C11 H11A 108.6
C12 C11 H11B 108.6
C10 C11 H11B 108.6
H11A C11 H11B 107.6
C11 C12 C13 116.7(3)
C11 C12 H12A 108.1
C13 C12 H12A 108.1
C11 C12 H12B 108.1
C13 C12 H12B 108.1
H12A C12 H12B 107.3
C12 C13 C8 113.6(2)
C12 C13 H13A 108.8
C8 C13 H13A 108.8
C12 C13 H13B 108.8
C8 C13 H13B 108.8
H13A C13 H13B 107.7

loop_
_geom_bond_atom_site_label_1
_geom_bond_atom_site_label_2
_geom_bond_distance
O1 C1 1.234(3)
O2 C10 1.225(3)
N1 C1 1.344(3)
N1 C7 1.459(3)
N1 C6 1.465(3)
C1 C2 1.527(3)
C2 C8 1.509(3)
C2 C3 1.542(3)
C2 H2 0.9800
C3 C4 1.520(4)
C3 H3A 0.9700
C3 H3B 0.9700
C4 C5 1.520(4)
C4 H4A 0.9700
C4 H4B 0.9700
C5 C6 1.509(4)
C5 H5A 0.9700
C5 H5B 0.9700
C6 H6A 0.9700
C6 H6B 0.9700
C7 H7A 0.9600
C7 H7B 0.9600
C7 H7C 0.9600
C8 C9 1.330(3)
C8 C13 1.509(3)
C9 C10 1.452(4)
C9 H9 0.9300
C10 C11 1.507(4)
C11 C12 1.470(4)
C11 H11A 0.9700
C11 H11B 0.9700
C12 C13 1.473(4)
C12 H12A 0.9700
C12 H12B 0.9700
C13 H13A 0.9700
C13 H13B 0.9700

loop_
_geom_hbond_atom_site_label_D
_geom_hbond_atom_site_label_H
_geom_hbond_atom_site_label_A
_geom_hbond_site_symmetry_A
_geom_hbond_distance_DH
_geom_hbond_distance_HA
_geom_hbond_distance_DA
_geom_hbond_angle_DHA
C7 H7B O1 2_746 0.96 2.54 3.436(4) 155

loop_
_geom_torsion_atom_site_label_1
_geom_torsion_atom_site_label_2
_geom_torsion_atom_site_label_3
_geom_torsion_atom_site_label_4
_geom_torsion
C7 N1 C1 O1 -5.0(3)
C6 N1 C1 O1 177.8(2)
C7 N1 C1 C2 173.9(2)
C6 N1 C1 C2 -3.4(3)
O1 C1 C2 C8 14.2(3)
N1 C1 C2 C8 -164.7(2)
O1 C1 C2 C3 -111.7(3)
N1 C1 C2 C3 69.4(3)
C8 C2 C3 C4 154.6(2)
C1 C2 C3 C4 -82.2(3)
C2 C3 C4 C5 61.1(3)
C3 C4 C5 C6 -60.1(3)
C1 N1 C6 C5 -64.5(3)
C7 N1 C6 C5 118.2(3)
C4 C5 C6 N1 79.0(3)
C1 C2 C8 C9 96.5(3)
C3 C2 C8 C9 -138.2(2)
C1 C2 C8 C13 -82.6(3)
C3 C2 C8 C13 42.6(3)
C2 C8 C9 C10 -175.7(2)
C13 C8 C9 C10 3.4(4)
C8 C9 C10 O2 174.7(3)
C8 C9 C10 C11 -5.8(4)
O2 C10 C11 C12 -156.1(3)
C9 C10 C11 C12 24.4(4)
C10 C11 C12 C13 -41.6(4)
C11 C12 C13 C8 38.6(4)
C9 C8 C13 C12 -19.4(4)
C2 C8 C13 C12 159.8(3)

loop_
_cod_related_entry_id
_cod_related_entry_database
_cod_related_entry_code
1 ChemSpider 10143966
